data_1559666
loop_
_publ_author_name
'Zhang, Jian'
'Xie, Zuowei'

_publ_section_title
;
 Tri-insertion with dearomatization of terminal arylalkynes using a
 carborane based frustrated Lewis pair template.
;
_journal_issue 5
_journal_name_full 'Chemical science'
_journal_page_first 1745
_journal_page_last 1749
_journal_paper_doi 10.1039/d0sc05755j
_journal_volume 12
_journal_year 2020
_chemical_formula_sum 'C62 H75 B11 N3 P'
_chemical_formula_weight 1012.13
_space_group_IT_number 2
_space_group_name_Hall '-P 1'
_space_group_name_H-M_alt 'P -1'
_symmetry_cell_setting triclinic
_symmetry_space_group_name_H-M 'P -1'
_atom_sites_solution_hydrogens geom
_atom_sites_solution_primary direct
_atom_sites_solution_secondary difmap
_audit_creation_method SHELXL-97
_audit_update_record
;
2020-09-02 deposited with the CCDC.	2020-11-27 downloaded from the CCDC.
;
_cell_angle_alpha 69.051(4)
_cell_angle_beta 79.173(4)
_cell_angle_gamma 70.065(4)
_cell_formula_units_Z 2
_cell_length_a 14.553(3)
_cell_length_b 14.829(3)
_cell_length_c 15.990(3)
_cell_measurement_reflns_used 64
_cell_measurement_temperature 296(2)
_cell_measurement_theta_max 15
_cell_measurement_theta_min 15
_cell_volume 3021.0(10)
_computing_cell_refinement 'BRUKER KAPPA APEXII DUO DIFFRACTOMETER'
_computing_data_collection 'BRUKER KAPPA APEXII DUO DIFFRACTOMETER'
_computing_data_reduction 'BRUKER KAPPA APEXII DUO DIFFRACTOMETER'
_computing_molecular_graphics 'SIEMENS SHELXTL'
_computing_publication_material 'SIEMENS SHELXTL'
_computing_structure_refinement 'SHELXL-97 (Sheldrick, 2008)'
_computing_structure_solution 'SHELXS-97 (Sheldrick, 2008)'
_diffrn_ambient_temperature 296(2)
_diffrn_measured_fraction_theta_full 0.998
_diffrn_measured_fraction_theta_max 0.998
_diffrn_measurement_device_type 'BRUKER KAPPA APEXII DUO DIFFRACTOMETER'
_diffrn_measurement_method 'PHI & OMEGA SCAN'
_diffrn_radiation_monochromator graphite
_diffrn_radiation_source 'fine-focus sealed tube'
_diffrn_radiation_type MoK\a
_diffrn_radiation_wavelength 0.71073
_diffrn_reflns_av_R_equivalents 0.1789
_diffrn_reflns_av_sigmaI/netI 0.1883
_diffrn_reflns_limit_h_max 17
_diffrn_reflns_limit_h_min -17
_diffrn_reflns_limit_k_max 17
_diffrn_reflns_limit_k_min -17
_diffrn_reflns_limit_l_max 19
_diffrn_reflns_limit_l_min -19
_diffrn_reflns_number 40214
_diffrn_reflns_theta_full 25.25
_diffrn_reflns_theta_max 25.25
_diffrn_reflns_theta_min 1.37
_exptl_absorpt_coefficient_mu 0.086
_exptl_absorpt_correction_T_max 0.6677
_exptl_absorpt_correction_T_min 0.5467
_exptl_absorpt_correction_type multi-scan
_exptl_crystal_colour colourless
_exptl_crystal_density_diffrn 1.113
_exptl_crystal_density_method 'not measured'
_exptl_crystal_description block
_exptl_crystal_F_000 1076
_exptl_crystal_size_max 0.50
_exptl_crystal_size_mid 0.40
_exptl_crystal_size_min 0.30
_refine_diff_density_max 0.291
_refine_diff_density_min -0.263
_refine_diff_density_rms 0.068
_refine_ls_extinction_coef 0.018(2)
_refine_ls_extinction_expression Fc^*^=kFc[1+0.001xFc^2^\l^3^/sin(2\q)]^-1/4^
_refine_ls_extinction_method SHELXL
_refine_ls_goodness_of_fit_ref 0.973
_refine_ls_hydrogen_treatment riding
_refine_ls_matrix_type full
_refine_ls_number_parameters 695
_refine_ls_number_reflns 10919
_refine_ls_number_restraints 0
_refine_ls_restrained_S_all 0.973
_refine_ls_R_factor_all 0.1799
_refine_ls_R_factor_gt 0.0874
_refine_ls_shift/su_max 0.000
_refine_ls_shift/su_mean 0.000
_refine_ls_structure_factor_coef Fsqd
_refine_ls_weighting_details 'calc w=1/[\s^2^(Fo^2^)+(0.0984P)^2^+0.0000P] where P=(Fo^2^+2Fc^2^)/3'
_refine_ls_weighting_scheme calc
_refine_ls_wR_factor_gt 0.1997
_refine_ls_wR_factor_ref 0.2546
_reflns_number_gt 5182
_reflns_number_total 10919
_reflns_threshold_expression >2sigma(I)
_cod_data_source_file d0sc05755j2.cif
_cod_data_source_block 4-Et3
_cod_depositor_comments
;
The following automatic conversions were performed:

data item '_symmetry_cell_setting' value 'Triclinic' was changed to
'triclinic' in accordance with the
/home/data/users/saulius/crontab/automatic-downloads/rss-feeds/RSC/lib/dictionaries/cif_core.dic
dictionary named 'cif_core.dic' version 2.4.2 last updated on
2011-04-26.

Automatic conversion script
Id: cif_fix_values 7556 2019-12-06 15:28:31Z antanas 

 Adding full bibliography for 1559665--1559672.cif.

 Adding full bibliography for 1559665--1559672.cif.
;
_cod_original_cell_volume 3021.0(9)
_cod_original_sg_symbol_H-M P-1
_cod_database_code 1559666

loop_
_symmetry_equiv_pos_as_xyz
'x, y, z'
'-x, -y, -z'

loop_
_atom_site_label
_atom_site_type_symbol
_atom_site_fract_x
_atom_site_fract_y
_atom_site_fract_z
_atom_site_U_iso_or_equiv
_atom_site_adp_type
_atom_site_occupancy
_atom_site_symmetry_multiplicity
_atom_site_calc_flag
_atom_site_refinement_flags
_atom_site_disorder_assembly
_atom_site_disorder_group
P1 P 0.74094(8) 1.08227(8) 0.09983(7) 0.0422(3) Uani 1 1 d . . .
C1 C 0.6770(3) 1.0195(3) 0.2090(2) 0.0384(9) Uani 1 1 d . . .
C2 C 0.7329(3) 0.8926(3) 0.2542(2) 0.0411(10) Uani 1 1 d . . .
C11 C 0.6773(3) 1.0943(3) 0.0062(2) 0.0417(10) Uani 1 1 d . . .
C12 C 0.7345(3) 1.1041(3) -0.0753(3) 0.0583(12) Uani 1 1 d . . .
H12A H 0.7993 1.1023 -0.0771 0.070 Uiso 1 1 calc R . .
C13 C 0.6970(4) 1.1165(4) -0.1537(3) 0.0769(16) Uani 1 1 d . . .
H13A H 0.7360 1.1236 -0.2075 0.092 Uiso 1 1 calc R . .
C14 C 0.6014(4) 1.1179(4) -0.1509(3) 0.0732(15) Uani 1 1 d . . .
H14A H 0.5756 1.1262 -0.2031 0.088 Uiso 1 1 calc R . .
C15 C 0.5440(4) 1.1072(3) -0.0714(3) 0.0622(13) Uani 1 1 d . . .
H15A H 0.4800 1.1067 -0.0698 0.075 Uiso 1 1 calc R . .
C16 C 0.5805(3) 1.0973(3) 0.0058(3) 0.0516(11) Uani 1 1 d . . .
H16A H 0.5399 1.0925 0.0586 0.062 Uiso 1 1 calc R . .
C17 C 0.6977(3) 1.2126(3) 0.1013(3) 0.0488(11) Uani 1 1 d . . .
C18 C 0.6042(4) 1.2786(4) 0.0811(3) 0.0708(14) Uani 1 1 d . . .
H18A H 0.5598 1.2579 0.0628 0.085 Uiso 1 1 calc R . .
C19 C 0.5773(5) 1.3748(4) 0.0882(4) 0.0923(18) Uani 1 1 d . . .
H19A H 0.5140 1.4176 0.0771 0.111 Uiso 1 1 calc R . .
C20 C 0.6444(7) 1.4074(5) 0.1116(4) 0.111(2) Uani 1 1 d . . .
H20A H 0.6266 1.4721 0.1159 0.133 Uiso 1 1 calc R . .
C21 C 0.7375(6) 1.3431(6) 0.1284(4) 0.101(2) Uani 1 1 d . . .
H21A H 0.7831 1.3650 0.1434 0.121 Uiso 1 1 calc R . .
C22 C 0.7636(4) 1.2481(4) 0.1234(3) 0.0701(14) Uani 1 1 d . . .
H22A H 0.8270 1.2058 0.1350 0.084 Uiso 1 1 calc R . .
C23 C 0.9757(3) 0.7606(3) 0.2704(3) 0.0489(11) Uani 1 1 d . . .
C24 C 0.9964(3) 0.8526(4) 0.2375(3) 0.0627(13) Uani 1 1 d . . .
H24A H 0.9711 0.9000 0.1845 0.075 Uiso 1 1 calc R . .
C25 C 1.0539(4) 0.8741(5) 0.2827(4) 0.0844(18) Uani 1 1 d . . .
H25A H 1.0664 0.9363 0.2599 0.101 Uiso 1 1 calc R . .
C26 C 1.0928(4) 0.8053(7) 0.3607(5) 0.103(2) Uani 1 1 d . . .
H26A H 1.1315 0.8207 0.3907 0.123 Uiso 1 1 calc R . .
C27 C 1.0745(4) 0.7138(6) 0.3940(4) 0.096(2) Uani 1 1 d . . .
H27A H 1.1010 0.6665 0.4467 0.115 Uiso 1 1 calc R . .
C28 C 1.0157(3) 0.6913(4) 0.3488(3) 0.0666(14) Uani 1 1 d . . .
H28A H 1.0034 0.6291 0.3719 0.080 Uiso 1 1 calc R . .
C29 C 0.8175(3) 0.5939(3) 0.1054(3) 0.0410(10) Uani 1 1 d . . .
C30 C 0.7201(3) 0.6515(3) 0.1141(3) 0.0526(11) Uani 1 1 d . . .
H30A H 0.6977 0.6744 0.1635 0.063 Uiso 1 1 calc R . .
C31 C 0.6561(4) 0.6750(4) 0.0496(3) 0.0700(14) Uani 1 1 d . . .
H31A H 0.5913 0.7132 0.0566 0.084 Uiso 1 1 calc R . .
C32 C 0.6874(4) 0.6425(4) -0.0242(4) 0.0760(15) Uani 1 1 d . . .
H32A H 0.6444 0.6598 -0.0677 0.091 Uiso 1 1 calc R . .
C33 C 0.7832(4) 0.5838(4) -0.0333(3) 0.0728(15) Uani 1 1 d . . .
H33A H 0.8052 0.5608 -0.0826 0.087 Uiso 1 1 calc R . .
C34 C 0.8462(3) 0.5595(3) 0.0320(3) 0.0544(12) Uani 1 1 d . . .
H34A H 0.9101 0.5187 0.0261 0.065 Uiso 1 1 calc R . .
C41 C 0.8911(3) 0.5642(3) 0.1746(2) 0.0422(10) Uani 1 1 d . . .
H41A H 0.9191 0.4906 0.1900 0.051 Uiso 1 1 calc R . .
C42 C 0.8481(3) 0.5831(3) 0.2630(2) 0.0398(10) Uani 1 1 d . . .
C43 C 0.7933(3) 0.5141(3) 0.3269(3) 0.0454(10) Uani 1 1 d . . .
C44 C 0.7633(3) 0.5125(3) 0.4147(3) 0.0555(12) Uani 1 1 d . . .
H44A H 0.7780 0.5562 0.4361 0.067 Uiso 1 1 calc R . .
C45 C 0.7119(3) 0.4476(4) 0.4718(3) 0.0655(14) Uani 1 1 d . . .
H45A H 0.6935 0.4496 0.5302 0.079 Uiso 1 1 calc R . .
C46 C 0.6866(3) 0.3792(4) 0.4452(3) 0.0603(13) Uani 1 1 d . . .
C47 C 0.7167(4) 0.3822(4) 0.3562(3) 0.0737(15) Uani 1 1 d . . .
H47A H 0.7012 0.3396 0.3340 0.088 Uiso 1 1 calc R . .
C48 C 0.7684(4) 0.4461(4) 0.3003(3) 0.0685(14) Uani 1 1 d . . .
H48A H 0.7875 0.4439 0.2420 0.082 Uiso 1 1 calc R . .
C51 C 0.8618(3) 0.6591(3) 0.2814(2) 0.0435(10) Uani 1 1 d . . .
H51A H 0.8401 0.6627 0.3390 0.052 Uiso 1 1 calc R . .
C52 C 0.9082(3) 0.7398(3) 0.2207(2) 0.0378(9) Uani 1 1 d . . .
C53 C 0.9547(3) 0.7202(3) 0.1270(2) 0.0385(9) Uani 1 1 d . . .
C54 C 1.0505(3) 0.7472(3) 0.0948(3) 0.0482(11) Uani 1 1 d . . .
H54A H 1.0491 0.8114 0.0555 0.058 Uiso 1 1 calc R . .
C55 C 1.1366(3) 0.6801(4) 0.1223(3) 0.0550(12) Uani 1 1 d . . .
H55A H 1.1939 0.6981 0.1002 0.066 Uiso 1 1 calc R . .
C56 C 1.1424(3) 0.5796(4) 0.1859(3) 0.0525(11) Uani 1 1 d . . .
C57 C 1.0657(3) 0.5444(3) 0.1948(3) 0.0483(11) Uani 1 1 d . . .
H57A H 1.0657 0.4817 0.2364 0.058 Uiso 1 1 calc R . .
C58 C 0.9792(3) 0.6067(3) 0.1371(2) 0.0406(10) Uani 1 1 d . . .
H58A H 0.9996 0.5999 0.0771 0.049 Uiso 1 1 calc R . .
C61 C 0.8002(3) 0.8511(3) 0.0952(2) 0.0414(10) Uani 1 1 d . . .
H61A H 0.7469 0.8980 0.0638 0.050 Uiso 1 1 calc R . .
C62 C 0.8769(3) 0.7908(3) 0.0592(2) 0.0390(9) Uani 1 1 d . . .
C63 C 0.8869(3) 0.7921(3) -0.0344(2) 0.0435(10) Uani 1 1 d . . .
C64 C 0.9742(3) 0.7517(3) -0.0814(3) 0.0502(11) Uani 1 1 d . . .
H64A H 1.0309 0.7178 -0.0509 0.060 Uiso 1 1 calc R . .
C65 C 0.9791(4) 0.7601(4) -0.1707(3) 0.0653(13) Uani 1 1 d . . .
H65A H 1.0390 0.7338 -0.1992 0.078 Uiso 1 1 calc R . .
C66 C 0.8952(4) 0.8079(4) -0.2197(3) 0.0664(14) Uani 1 1 d . . .
C67 C 0.8071(4) 0.8475(4) -0.1739(3) 0.0667(14) Uani 1 1 d . . .
H67A H 0.7501 0.8797 -0.2041 0.080 Uiso 1 1 calc R . .
C68 C 0.8037(3) 0.8395(3) -0.0852(3) 0.0568(12) Uani 1 1 d . . .
H68A H 0.7438 0.8665 -0.0572 0.068 Uiso 1 1 calc R . .
C101 C 0.5121(5) 0.3179(5) 0.4084(5) 0.120(2) Uani 1 1 d . . .
H10A H 0.4924 0.2749 0.3870 0.181 Uiso 1 1 calc R . .
H10B H 0.5309 0.3692 0.3582 0.181 Uiso 1 1 calc R . .
H10C H 0.4584 0.3492 0.4439 0.181 Uiso 1 1 calc R . .
C102 C 0.5977(5) 0.2556(5) 0.4651(4) 0.0926(18) Uani 1 1 d . . .
H10D H 0.5780 0.2032 0.5148 0.111 Uiso 1 1 calc R . .
H10E H 0.6504 0.2223 0.4291 0.111 Uiso 1 1 calc R . .
C103 C 0.6196(5) 0.2988(5) 0.5989(4) 0.0940(19) Uani 1 1 d . . .
H10F H 0.6228 0.2288 0.6314 0.113 Uiso 1 1 calc R . .
H10G H 0.6713 0.3132 0.6176 0.113 Uiso 1 1 calc R . .
C104 C 0.5248(5) 0.3643(6) 0.6217(6) 0.139(3) Uani 1 1 d . . .
H10H H 0.5169 0.3529 0.6853 0.208 Uiso 1 1 calc R . .
H10I H 0.4734 0.3494 0.6044 0.208 Uiso 1 1 calc R . .
H10J H 0.5219 0.4338 0.5906 0.208 Uiso 1 1 calc R . .
C105 C 1.1951(6) 0.4070(6) 0.3785(5) 0.140(3) Uani 1 1 d . . .
H10K H 1.2063 0.3363 0.4110 0.211 Uiso 1 1 calc R . .
H10L H 1.1259 0.4401 0.3758 0.211 Uiso 1 1 calc R . .
H10M H 1.2225 0.4365 0.4085 0.211 Uiso 1 1 calc R . .
C106 C 1.2426(4) 0.4195(5) 0.2855(4) 0.0968(19) Uani 1 1 d . . .
H10N H 1.3122 0.3847 0.2892 0.116 Uiso 1 1 calc R . .
H10O H 1.2162 0.3870 0.2568 0.116 Uiso 1 1 calc R . .
C107 C 1.2901(4) 0.5788(5) 0.2433(4) 0.098(2) Uani 1 1 d . . .
H10P H 1.3047 0.5515 0.3058 0.118 Uiso 1 1 calc R . .
H10Q H 1.2532 0.6497 0.2311 0.118 Uiso 1 1 calc R . .
C108 C 1.3859(5) 0.5698(7) 0.1843(5) 0.139(3) Uani 1 1 d . . .
H10R H 1.4225 0.6062 0.1963 0.209 Uiso 1 1 calc R . .
H10S H 1.3720 0.5977 0.1223 0.209 Uiso 1 1 calc R . .
H10T H 1.4236 0.4998 0.1972 0.209 Uiso 1 1 calc R . .
C109 C 1.0560(7) 0.8442(8) -0.3910(6) 0.198(5) Uani 1 1 d . . .
H10U H 1.1142 0.8131 -0.4223 0.296 Uiso 1 1 calc R . .
H10V H 1.0736 0.8540 -0.3406 0.296 Uiso 1 1 calc R . .
H10W H 1.0220 0.9085 -0.4308 0.296 Uiso 1 1 calc R . .
C110 C 0.9913(6) 0.7780(7) -0.3588(4) 0.134(3) Uani 1 1 d . . .
H11A H 0.9761 0.7671 -0.4103 0.161 Uiso 1 1 calc R . .
H11B H 1.0275 0.7128 -0.3203 0.161 Uiso 1 1 calc R . .
C111 C 0.8116(5) 0.8738(5) -0.3618(4) 0.112(2) Uani 1 1 d . . .
H11C H 0.8212 0.8564 -0.4165 0.134 Uiso 1 1 calc R . .
H11D H 0.7550 0.8550 -0.3267 0.134 Uiso 1 1 calc R . .
C112 C 0.7927(6) 0.9837(7) -0.3849(5) 0.145(3) Uani 1 1 d . . .
H11E H 0.7350 1.0190 -0.4176 0.217 Uiso 1 1 calc R . .
H11F H 0.8477 1.0028 -0.4213 0.217 Uiso 1 1 calc R . .
H11G H 0.7830 1.0011 -0.3308 0.217 Uiso 1 1 calc R . .
N1 N 0.6358(4) 0.3133(4) 0.5016(3) 0.0897(15) Uani 1 1 d . . .
N2 N 1.2295(3) 0.5253(3) 0.2284(3) 0.0752(12) Uani 1 1 d . . .
N3 N 0.8995(3) 0.8159(4) -0.3098(3) 0.0927(15) Uani 1 1 d . . .
B3 B 0.7556(4) 0.9755(4) 0.2949(3) 0.0513(13) Uani 1 1 d . . .
H3 H 0.8274 0.9888 0.2852 0.062 Uiso 1 1 calc R . .
B4 B 0.6419(4) 1.0744(4) 0.2930(3) 0.0551(14) Uani 1 1 d . . .
H4 H 0.6402 1.1523 0.2828 0.066 Uiso 1 1 calc R . .
B5 B 0.5552(4) 1.0501(4) 0.2473(3) 0.0500(13) Uani 1 1 d . . .
H5 H 0.4971 1.1117 0.2076 0.060 Uiso 1 1 calc R . .
B6 B 0.6150(3) 0.9361(4) 0.2210(3) 0.0448(12) Uani 1 1 d . . .
H6 H 0.5966 0.9234 0.1633 0.054 Uiso 1 1 calc R . .
B7 B 0.7352(4) 0.8604(4) 0.3692(3) 0.0540(14) Uani 1 1 d . . .
H7 H 0.7934 0.7989 0.4087 0.065 Uiso 1 1 calc R . .
B8 B 0.6769(4) 0.9748(4) 0.3944(3) 0.0616(15) Uani 1 1 d . . .
H8 H 0.6979 0.9880 0.4507 0.074 Uiso 1 1 calc R . .
B9 B 0.5534(4) 1.0202(5) 0.3660(3) 0.0632(15) Uani 1 1 d . . .
H9 H 0.4940 1.0620 0.4041 0.076 Uiso 1 1 calc R . .
B10 B 0.5349(4) 0.9350(5) 0.3201(3) 0.0625(15) Uani 1 1 d . . .
H10 H 0.4635 0.9216 0.3278 0.075 Uiso 1 1 calc R . .
B11 B 0.6484(4) 0.8357(4) 0.3221(3) 0.0557(14) Uani 1 1 d . . .
H11 H 0.6505 0.7580 0.3307 0.067 Uiso 1 1 calc R . .
B12 B 0.6106(4) 0.8886(5) 0.4121(3) 0.0666(16) Uani 1 1 d . . .
H12 H 0.5878 0.8453 0.4799 0.080 Uiso 1 1 calc R . .
B13 B 0.8109(3) 0.8335(3) 0.1914(3) 0.0382(11) Uani 1 1 d . . .

loop_
_atom_site_aniso_label
_atom_site_aniso_U_11
_atom_site_aniso_U_22
_atom_site_aniso_U_33
_atom_site_aniso_U_23
_atom_site_aniso_U_13
_atom_site_aniso_U_12
P1 0.0450(7) 0.0486(7) 0.0386(6) -0.0156(5) -0.0002(5) -0.0205(6)
C1 0.043(2) 0.041(2) 0.034(2) -0.0126(19) 0.0005(17) -0.017(2)
C2 0.052(3) 0.043(2) 0.033(2) -0.0144(19) -0.0042(18) -0.018(2)
C11 0.052(3) 0.037(2) 0.040(2) -0.0128(19) 0.0012(19) -0.020(2)
C12 0.061(3) 0.071(3) 0.048(3) -0.018(2) 0.002(2) -0.029(3)
C13 0.098(4) 0.102(4) 0.036(3) -0.018(3) -0.001(3) -0.044(4)
C14 0.099(4) 0.083(4) 0.049(3) -0.018(3) -0.020(3) -0.035(3)
C15 0.072(3) 0.062(3) 0.062(3) -0.016(3) -0.018(3) -0.030(3)
C16 0.057(3) 0.056(3) 0.045(2) -0.012(2) -0.006(2) -0.024(2)
C17 0.066(3) 0.046(3) 0.040(2) -0.013(2) 0.000(2) -0.028(3)
C18 0.100(4) 0.046(3) 0.070(3) -0.019(3) -0.015(3) -0.023(3)
C19 0.124(5) 0.052(4) 0.095(4) -0.025(3) -0.008(4) -0.017(4)
C20 0.182(8) 0.059(4) 0.111(5) -0.043(4) 0.027(5) -0.065(5)
C21 0.134(6) 0.097(5) 0.116(5) -0.067(5) 0.022(5) -0.072(5)
C22 0.090(4) 0.082(4) 0.062(3) -0.033(3) 0.011(3) -0.053(3)
C23 0.051(3) 0.056(3) 0.047(2) -0.026(2) -0.010(2) -0.011(2)
C24 0.060(3) 0.070(3) 0.072(3) -0.033(3) -0.005(2) -0.026(3)
C25 0.064(4) 0.102(5) 0.121(5) -0.067(4) 0.000(3) -0.037(3)
C26 0.074(4) 0.161(7) 0.111(5) -0.080(6) -0.014(4) -0.040(5)
C27 0.077(4) 0.138(6) 0.076(4) -0.045(4) -0.034(3) -0.011(4)
C28 0.067(3) 0.082(4) 0.048(3) -0.025(3) -0.015(2) -0.009(3)
C29 0.044(3) 0.039(2) 0.045(2) -0.018(2) 0.0014(19) -0.015(2)
C30 0.058(3) 0.052(3) 0.055(3) -0.024(2) -0.005(2) -0.018(3)
C31 0.056(3) 0.072(4) 0.085(4) -0.031(3) -0.014(3) -0.013(3)
C32 0.071(4) 0.093(4) 0.080(4) -0.032(3) -0.023(3) -0.028(3)
C33 0.084(4) 0.097(4) 0.064(3) -0.045(3) -0.004(3) -0.039(4)
C34 0.051(3) 0.065(3) 0.057(3) -0.032(3) 0.004(2) -0.021(2)
C41 0.051(3) 0.038(2) 0.040(2) -0.0151(19) -0.0029(19) -0.014(2)
C42 0.042(2) 0.041(2) 0.034(2) -0.0097(19) -0.0017(18) -0.012(2)
C43 0.050(3) 0.043(3) 0.040(2) -0.010(2) -0.0027(19) -0.014(2)
C44 0.072(3) 0.064(3) 0.040(2) -0.011(2) -0.004(2) -0.037(3)
C45 0.079(3) 0.086(4) 0.038(2) -0.014(3) 0.002(2) -0.042(3)
C46 0.065(3) 0.062(3) 0.051(3) -0.002(2) -0.006(2) -0.033(3)
C47 0.102(4) 0.070(4) 0.066(3) -0.023(3) 0.008(3) -0.052(3)
C48 0.104(4) 0.062(3) 0.049(3) -0.020(3) 0.013(3) -0.045(3)
C51 0.059(3) 0.043(3) 0.028(2) -0.0070(19) -0.0059(18) -0.016(2)
C52 0.048(2) 0.037(2) 0.031(2) -0.0123(18) -0.0027(18) -0.015(2)
C53 0.043(2) 0.045(2) 0.0293(19) -0.0103(18) -0.0051(17) -0.015(2)
C54 0.050(3) 0.057(3) 0.043(2) -0.018(2) 0.001(2) -0.024(2)
C55 0.048(3) 0.071(3) 0.051(3) -0.023(3) -0.002(2) -0.021(3)
C56 0.040(3) 0.064(3) 0.046(2) -0.018(2) -0.006(2) -0.005(2)
C57 0.049(3) 0.048(3) 0.038(2) -0.008(2) -0.0024(19) -0.008(2)
C58 0.042(2) 0.043(3) 0.037(2) -0.0169(19) 0.0011(18) -0.010(2)
C61 0.044(2) 0.037(2) 0.042(2) -0.015(2) -0.0063(19) -0.007(2)
C62 0.049(2) 0.037(2) 0.034(2) -0.0099(19) -0.0014(18) -0.019(2)
C63 0.055(3) 0.041(2) 0.034(2) -0.0104(19) -0.0051(19) -0.013(2)
C64 0.050(3) 0.055(3) 0.036(2) -0.012(2) -0.003(2) -0.006(2)
C65 0.064(3) 0.078(4) 0.040(2) -0.017(2) 0.000(2) -0.007(3)
C66 0.079(4) 0.077(4) 0.036(2) -0.021(3) -0.008(2) -0.009(3)
C67 0.065(3) 0.082(4) 0.043(3) -0.023(3) -0.016(2) -0.001(3)
C68 0.052(3) 0.066(3) 0.045(2) -0.022(2) -0.006(2) -0.003(2)
C101 0.113(5) 0.116(6) 0.133(6) -0.014(5) -0.020(5) -0.056(5)
C102 0.105(5) 0.102(5) 0.082(4) -0.012(4) 0.007(4) -0.069(4)
C103 0.098(5) 0.101(5) 0.073(4) -0.001(3) 0.000(3) -0.047(4)
C104 0.109(6) 0.152(7) 0.165(7) -0.063(6) 0.016(5) -0.050(6)
C105 0.186(8) 0.131(6) 0.093(5) -0.017(5) -0.051(5) -0.032(6)
C106 0.090(4) 0.102(5) 0.082(4) -0.015(4) -0.040(4) -0.007(4)
C107 0.074(4) 0.140(6) 0.081(4) -0.037(4) -0.024(3) -0.022(4)
C108 0.068(4) 0.210(9) 0.138(6) -0.069(6) 0.005(4) -0.030(5)
C109 0.148(8) 0.219(11) 0.107(6) 0.018(7) 0.040(6) -0.009(8)
C110 0.127(6) 0.185(8) 0.046(4) -0.048(5) -0.005(4) 0.018(6)
C111 0.163(6) 0.100(5) 0.047(3) -0.026(3) -0.036(4) 0.008(5)
C112 0.170(8) 0.163(8) 0.094(5) -0.043(6) -0.038(5) -0.023(7)
N1 0.122(4) 0.110(4) 0.056(3) -0.009(3) 0.006(3) -0.085(3)
N2 0.061(3) 0.082(3) 0.077(3) -0.017(3) -0.029(2) -0.010(2)
N3 0.100(3) 0.123(4) 0.037(2) -0.031(3) -0.009(2) -0.003(3)
B3 0.064(3) 0.056(3) 0.046(3) -0.028(3) -0.009(2) -0.019(3)
B4 0.069(4) 0.062(4) 0.044(3) -0.030(3) 0.001(3) -0.019(3)
B5 0.044(3) 0.059(3) 0.047(3) -0.025(3) 0.008(2) -0.013(3)
B6 0.045(3) 0.056(3) 0.040(3) -0.019(2) 0.003(2) -0.022(3)
B7 0.075(4) 0.056(3) 0.031(2) -0.011(2) -0.003(2) -0.023(3)
B8 0.088(4) 0.066(4) 0.038(3) -0.025(3) 0.002(3) -0.027(3)
B9 0.075(4) 0.075(4) 0.047(3) -0.031(3) 0.015(3) -0.029(3)
B10 0.060(4) 0.082(4) 0.052(3) -0.032(3) 0.021(3) -0.033(3)
B11 0.069(4) 0.065(4) 0.042(3) -0.018(3) 0.011(3) -0.038(3)
B12 0.092(4) 0.074(4) 0.033(3) -0.019(3) 0.014(3) -0.031(4)
B13 0.052(3) 0.036(3) 0.035(2) -0.011(2) 0.004(2) -0.027(2)

loop_
_atom_type_symbol
_atom_type_description
_atom_type_scat_dispersion_real
_atom_type_scat_dispersion_imag
_atom_type_scat_source
C C 0.0033 0.0016 'International Tables Vol C Tables 4.2.6.8 and 6.1.1.4'
H H 0.0000 0.0000 'International Tables Vol C Tables 4.2.6.8 and 6.1.1.4'
B B 0.0013 0.0007 'International Tables Vol C Tables 4.2.6.8 and 6.1.1.4'
N N 0.0061 0.0033 'International Tables Vol C Tables 4.2.6.8 and 6.1.1.4'
P P 0.1023 0.0942 'International Tables Vol C Tables 4.2.6.8 and 6.1.1.4'

loop_
_geom_angle_atom_site_label_1
_geom_angle_atom_site_label_2
_geom_angle_atom_site_label_3
_geom_angle
_geom_angle_site_symmetry_1
_geom_angle_site_symmetry_3
_geom_angle_publ_flag
C17 P1 C11 100.64(18) . . ?
C17 P1 C1 99.95(17) . . ?
C11 P1 C1 108.72(17) . . ?
B6 C1 C2 60.7(2) . . ?
B6 C1 B5 62.5(3) . . ?
C2 C1 B5 110.5(3) . . ?
B6 C1 B4 112.2(3) . . ?
C2 C1 B4 109.4(3) . . ?
B5 C1 B4 61.5(3) . . ?
B6 C1 B3 111.4(3) . . ?
C2 C1 B3 59.8(2) . . ?
B5 C1 B3 112.6(3) . . ?
B4 C1 B3 62.2(3) . . ?
B6 C1 P1 124.6(2) . . ?
C2 C1 P1 114.0(2) . . ?
B5 C1 P1 130.1(3) . . ?
B4 C1 P1 119.8(3) . . ?
B3 C1 P1 108.5(3) . . ?
B13 C2 C1 118.8(3) . . ?
B13 C2 B11 117.6(3) . . ?
C1 C2 B11 109.4(3) . . ?
B13 C2 B3 123.9(3) . . ?
C1 C2 B3 61.2(2) . . ?
B11 C2 B3 112.8(3) . . ?
B13 C2 B6 112.7(3) . . ?
C1 C2 B6 59.4(2) . . ?
B11 C2 B6 62.0(3) . . ?
B3 C2 B6 111.5(3) . . ?
B13 C2 B7 125.2(3) . . ?
C1 C2 B7 110.2(3) . . ?
B11 C2 B7 62.1(3) . . ?
B3 C2 B7 62.1(3) . . ?
B6 C2 B7 112.3(3) . . ?
C16 C11 C12 117.1(4) . . ?
C16 C11 P1 128.7(3) . . ?
C12 C11 P1 114.1(3) . . ?
C13 C12 C11 121.7(4) . . ?
C14 C13 C12 119.2(5) . . ?
C15 C14 C13 120.3(4) . . ?
C14 C15 C16 120.5(4) . . ?
C15 C16 C11 121.1(4) . . ?
C22 C17 C18 118.3(4) . . ?
C22 C17 P1 117.1(4) . . ?
C18 C17 P1 124.7(3) . . ?
C19 C18 C17 120.0(5) . . ?
C20 C19 C18 120.2(6) . . ?
C21 C20 C19 119.4(6) . . ?
C22 C21 C20 120.7(6) . . ?
C21 C22 C17 121.4(6) . . ?
C28 C23 C24 118.0(4) . . ?
C28 C23 C52 122.2(4) . . ?
C24 C23 C52 119.8(4) . . ?
C25 C24 C23 120.8(5) . . ?
C26 C25 C24 120.9(6) . . ?
C27 C26 C25 119.5(6) . . ?
C26 C27 C28 120.0(6) . . ?
C23 C28 C27 120.8(5) . . ?
C34 C29 C30 117.4(4) . . ?
C34 C29 C41 119.5(4) . . ?
C30 C29 C41 123.1(3) . . ?
C31 C30 C29 120.5(4) . . ?
C32 C31 C30 120.9(5) . . ?
C31 C32 C33 119.3(4) . . ?
C32 C33 C34 119.4(4) . . ?
C29 C34 C33 122.4(4) . . ?
C42 C41 C29 115.8(3) . . ?
C42 C41 C58 110.4(3) . . ?
C29 C41 C58 113.9(3) . . ?
C51 C42 C43 122.9(3) . . ?
C51 C42 C41 119.4(3) . . ?
C43 C42 C41 117.7(3) . . ?
C44 C43 C48 115.3(4) . . ?
C44 C43 C42 123.8(4) . . ?
C48 C43 C42 120.9(4) . . ?
C43 C44 C45 122.0(4) . . ?
C44 C45 C46 122.8(4) . . ?
N1 C46 C47 121.9(4) . . ?
N1 C46 C45 123.5(4) . . ?
C47 C46 C45 114.5(4) . . ?
C48 C47 C46 122.3(4) . . ?
C47 C48 C43 123.1(4) . . ?
C42 C51 C52 128.7(3) . . ?
C51 C52 C23 112.4(3) . . ?
C51 C52 C53 112.1(3) . . ?
C23 C52 C53 115.5(3) . . ?
C51 C52 B13 99.9(3) . . ?
C23 C52 B13 113.2(3) . . ?
C53 C52 B13 102.3(3) . . ?
C54 C53 C62 109.3(3) . . ?
C54 C53 C58 106.4(3) . . ?
C62 C53 C58 113.5(3) . . ?
C54 C53 C52 112.4(3) . . ?
C62 C53 C52 104.9(3) . . ?
C58 C53 C52 110.4(3) . . ?
C55 C54 C53 121.2(4) . . ?
C54 C55 C56 121.5(4) . . ?
C57 C56 N2 125.3(4) . . ?
C57 C56 C55 117.4(4) . . ?
N2 C56 C55 117.1(4) . . ?
C56 C57 C58 120.4(4) . . ?
C57 C58 C41 110.7(3) . . ?
C57 C58 C53 110.0(3) . . ?
C41 C58 C53 113.7(3) . . ?
C62 C61 B13 112.0(4) . . ?
C61 C62 C63 124.1(4) . . ?
C61 C62 C53 112.7(3) . . ?
C63 C62 C53 123.1(3) . . ?
C64 C63 C68 114.7(3) . . ?
C64 C63 C62 126.0(4) . . ?
C68 C63 C62 119.3(4) . . ?
C65 C64 C63 122.8(4) . . ?
C64 C65 C66 121.2(4) . . ?
N3 C66 C67 121.5(4) . . ?
N3 C66 C65 121.5(4) . . ?
C67 C66 C65 117.0(4) . . ?
C68 C67 C66 121.0(4) . . ?
C67 C68 C63 123.2(4) . . ?
N1 C102 C101 114.8(5) . . ?
C104 C103 N1 111.8(6) . . ?
N2 C106 C105 114.6(6) . . ?
N2 C107 C108 112.7(5) . . ?
N3 C110 C109 115.6(7) . . ?
C112 C111 N3 111.5(6) . . ?
C46 N1 C103 120.9(4) . . ?
C46 N1 C102 120.3(4) . . ?
C103 N1 C102 118.9(4) . . ?
C56 N2 C107 120.3(4) . . ?
C56 N2 C106 118.9(4) . . ?
C107 N2 C106 117.4(4) . . ?
C66 N3 C110 121.9(4) . . ?
C66 N3 C111 120.3(4) . . ?
C110 N3 C111 117.4(4) . . ?
C2 B3 C1 59.0(2) . . ?
C2 B3 B8 105.5(4) . . ?
C1 B3 B8 105.0(3) . . ?
C2 B3 B7 59.1(2) . . ?
C1 B3 B7 106.2(3) . . ?
B8 B3 B7 59.7(3) . . ?
C2 B3 B4 105.6(3) . . ?
C1 B3 B4 58.2(2) . . ?
B8 B3 B4 59.7(3) . . ?
B7 B3 B4 107.4(4) . . ?
C1 B4 B5 59.2(2) . . ?
C1 B4 B9 106.6(3) . . ?
B5 B4 B9 60.7(3) . . ?
C1 B4 B8 106.1(4) . . ?
B5 B4 B8 108.7(4) . . ?
B9 B4 B8 60.1(3) . . ?
C1 B4 B3 59.6(2) . . ?
B5 B4 B3 108.6(3) . . ?
B9 B4 B3 108.2(4) . . ?
B8 B4 B3 59.7(3) . . ?
C1 B5 B4 59.3(3) . . ?
C1 B5 B10 105.9(4) . . ?
B4 B5 B10 108.0(4) . . ?
C1 B5 B6 58.3(2) . . ?
B4 B5 B6 107.0(4) . . ?
B10 B5 B6 60.2(3) . . ?
C1 B5 B9 106.0(3) . . ?
B4 B5 B9 59.9(3) . . ?
B10 B5 B9 60.1(3) . . ?
B6 B5 B9 107.5(4) . . ?
C1 B6 C2 59.8(2) . . ?
C1 B6 B11 107.2(3) . . ?
C2 B6 B11 58.8(3) . . ?
C1 B6 B5 59.2(3) . . ?
C2 B6 B5 107.2(3) . . ?
B11 B6 B5 108.7(3) . . ?
C1 B6 B10 106.4(3) . . ?
C2 B6 B10 106.5(3) . . ?
B11 B6 B10 60.6(3) . . ?
B5 B6 B10 59.8(3) . . ?
C2 B7 B8 105.5(3) . . ?
C2 B7 B12 105.8(3) . . ?
B8 B7 B12 59.8(3) . . ?
C2 B7 B11 58.6(2) . . ?
B8 B7 B11 107.8(4) . . ?
B12 B7 B11 60.5(3) . . ?
C2 B7 B3 58.8(2) . . ?
B8 B7 B3 60.0(3) . . ?
B12 B7 B3 107.8(4) . . ?
B11 B7 B3 107.3(3) . . ?
B12 B8 B7 60.2(3) . . ?
B12 B8 B9 60.0(3) . . ?
B7 B8 B9 108.6(4) . . ?
B12 B8 B3 108.5(3) . . ?
B7 B8 B3 60.3(3) . . ?
B9 B8 B3 108.8(3) . . ?
B12 B8 B4 107.8(4) . . ?
B7 B8 B4 108.7(3) . . ?
B9 B8 B4 59.8(3) . . ?
B3 B8 B4 60.7(3) . . ?
B4 B9 B12 107.9(4) . . ?
B4 B9 B8 60.1(3) . . ?
B12 B9 B8 59.8(3) . . ?
B4 B9 B10 107.3(3) . . ?
B12 B9 B10 60.6(3) . . ?
B8 B9 B10 108.0(4) . . ?
B4 B9 B5 59.4(3) . . ?
B12 B9 B5 108.2(4) . . ?
B8 B9 B5 107.6(4) . . ?
B10 B9 B5 59.7(3) . . ?
B5 B10 B6 60.0(3) . . ?
B5 B10 B9 60.3(3) . . ?
B6 B10 B9 107.5(4) . . ?
B5 B10 B12 107.7(4) . . ?
B6 B10 B12 107.0(4) . . ?
B9 B10 B12 59.4(3) . . ?
B5 B10 B11 107.9(4) . . ?
B6 B10 B11 59.5(3) . . ?
B9 B10 B11 107.4(4) . . ?
B12 B10 B11 59.9(3) . . ?
C2 B11 B6 59.2(2) . . ?
C2 B11 B7 59.3(2) . . ?
B6 B11 B7 107.9(3) . . ?
C2 B11 B12 105.7(3) . . ?
B6 B11 B12 107.5(4) . . ?
B7 B11 B12 59.7(3) . . ?
C2 B11 B10 106.3(4) . . ?
B6 B11 B10 59.9(3) . . ?
B7 B11 B10 108.1(4) . . ?
B12 B11 B10 60.1(3) . . ?
B8 B12 B9 60.2(3) . . ?
B8 B12 B7 60.0(3) . . ?
B9 B12 B7 108.6(4) . . ?
B8 B12 B11 107.5(4) . . ?
B9 B12 B11 108.1(4) . . ?
B7 B12 B11 59.9(3) . . ?
B8 B12 B10 107.9(4) . . ?
B9 B12 B10 60.0(3) . . ?
B7 B12 B10 108.3(3) . . ?
B11 B12 B10 60.1(3) . . ?
C61 B13 C2 124.9(4) . . ?
C61 B13 C52 107.4(3) . . ?
C2 B13 C52 127.5(3) . . ?

loop_
_geom_bond_atom_site_label_1
_geom_bond_atom_site_label_2
_geom_bond_distance
_geom_bond_site_symmetry_2
_geom_bond_publ_flag
P1 C17 1.825(4) . ?
P1 C11 1.828(4) . ?
P1 C1 1.896(4) . ?
C1 B6 1.705(6) . ?
C1 C2 1.712(5) . ?
C1 B5 1.723(6) . ?
C1 B4 1.723(6) . ?
C1 B3 1.750(6) . ?
C2 B13 1.608(6) . ?
C2 B11 1.719(6) . ?
C2 B3 1.726(6) . ?
C2 B6 1.727(6) . ?
C2 B7 1.731(6) . ?
C11 C16 1.397(5) . ?
C11 C12 1.397(5) . ?
C12 C13 1.389(6) . ?
C13 C14 1.376(7) . ?
C14 C15 1.373(6) . ?
C15 C16 1.374(5) . ?
C17 C22 1.387(6) . ?
C17 C18 1.395(6) . ?
C18 C19 1.386(7) . ?
C19 C20 1.384(9) . ?
C20 C21 1.376(9) . ?
C21 C22 1.357(7) . ?
C23 C28 1.383(6) . ?
C23 C24 1.390(6) . ?
C23 C52 1.539(5) . ?
C24 C25 1.378(6) . ?
C25 C26 1.371(8) . ?
C26 C27 1.370(8) . ?
C27 C28 1.400(7) . ?
C29 C34 1.382(5) . ?
C29 C30 1.394(5) . ?
C29 C41 1.531(5) . ?
C30 C31 1.391(6) . ?
C31 C32 1.375(7) . ?
C32 C33 1.381(7) . ?
C33 C34 1.388(6) . ?
C41 C42 1.516(5) . ?
C41 C58 1.547(5) . ?
C42 C51 1.346(5) . ?
C42 C43 1.493(5) . ?
C43 C44 1.384(5) . ?
C43 C48 1.394(6) . ?
C44 C45 1.386(6) . ?
C45 C46 1.404(6) . ?
C46 N1 1.388(6) . ?
C46 C47 1.397(6) . ?
C47 C48 1.375(6) . ?
C51 C52 1.517(5) . ?
C52 C53 1.608(5) . ?
C52 B13 1.611(6) . ?
C53 C54 1.527(5) . ?
C53 C62 1.547(5) . ?
C53 C58 1.551(5) . ?
C54 C55 1.340(5) . ?
C55 C56 1.458(6) . ?
C56 C57 1.350(6) . ?
C56 N2 1.398(5) . ?
C57 C58 1.525(5) . ?
C61 C62 1.350(5) . ?
C61 B13 1.494(5) . ?
C62 C63 1.470(5) . ?
C63 C64 1.408(5) . ?
C63 C68 1.415(5) . ?
C64 C65 1.379(5) . ?
C65 C66 1.406(6) . ?
C66 N3 1.395(5) . ?
C66 C67 1.402(6) . ?
C67 C68 1.373(5) . ?
C101 C102 1.505(7) . ?
C102 N1 1.478(6) . ?
C103 C104 1.459(8) . ?
C103 N1 1.476(6) . ?
C105 C106 1.492(9) . ?
C106 N2 1.472(7) . ?
C107 N2 1.468(7) . ?
C107 C108 1.523(8) . ?
C109 C110 1.483(11) . ?
C110 N3 1.458(7) . ?
C111 C112 1.474(9) . ?
C111 N3 1.485(7) . ?
B3 B8 1.776(7) . ?
B3 B7 1.782(7) . ?
B3 B4 1.795(7) . ?
B4 B5 1.762(7) . ?
B4 B9 1.771(8) . ?
B4 B8 1.776(7) . ?
B5 B10 1.775(8) . ?
B5 B6 1.778(7) . ?
B5 B9 1.786(7) . ?
B6 B11 1.774(7) . ?
B6 B10 1.781(7) . ?
B7 B8 1.772(7) . ?
B7 B12 1.776(8) . ?
B7 B11 1.780(7) . ?
B8 B12 1.768(8) . ?
B8 B9 1.776(8) . ?
B9 B12 1.771(8) . ?
B9 B10 1.782(7) . ?
B10 B12 1.794(8) . ?
B10 B11 1.795(8) . ?
B11 B12 1.790(7) . ?
